data_1502182
loop_
_publ_author_name
'Hayashi, Yosuke'
'Yamaguchi, Shigeru'
'Cha, Won Young'
'Kim, Dongho'
'Shinokubo, Hiroshi'

_publ_section_title
;
 Synthesis of directly connected BODIPY oligomers through Suzuki-Miyaura
 coupling.
;
_journal_issue 12
_journal_name_full 'Organic letters'
_journal_page_first 2992
_journal_page_last 2995
_journal_paper_doi 10.1021/ol200799u
_journal_volume 13
_journal_year 2011
_chemical_formula_sum 'C36 H32 B2 F4 N4'
_chemical_formula_weight 618.28
_chemical_name_systematic
; 
 ? 
;
_space_group_IT_number 14
_symmetry_cell_setting monoclinic
_symmetry_space_group_name_Hall '-P 2ybc'
_symmetry_space_group_name_H-M 'P 1 21/c 1'
_atom_sites_solution_hydrogens geom
_atom_sites_solution_primary direct
_atom_sites_solution_secondary difmap
_audit_creation_method SHELXL-97
_cell_angle_alpha 90.00
_cell_angle_beta 99.794(3)
_cell_angle_gamma 90.00
_cell_formula_units_Z 2
_cell_length_a 8.4027(13)
_cell_length_b 13.081(2)
_cell_length_c 13.958(2)
_cell_measurement_reflns_used 4671
_cell_measurement_temperature 153(2)
_cell_measurement_theta_max 28.18
_cell_measurement_theta_min 2.46
_cell_volume 1511.8(4)
_computing_cell_refinement 'Bruker SMART'
_computing_data_collection 'Bruker SMART'
_computing_data_reduction 'Bruker SAINT'
_computing_molecular_graphics 'Bruker SHELXTL'
_computing_publication_material 'Bruker SHELXTL'
_computing_structure_refinement 'SHELXL-97 (Sheldrick, 1997)'
_computing_structure_solution 'SHELXS-97 (Sheldrick, 1990)'
_diffrn_ambient_temperature 153(2)
_diffrn_measured_fraction_theta_full 0.996
_diffrn_measured_fraction_theta_max 0.996
_diffrn_measurement_device_type 'CCD area detector'
_diffrn_measurement_method 'phi and omega scans'
_diffrn_radiation_monochromator graphite
_diffrn_radiation_source 'fine-focus sealed tube'
_diffrn_radiation_type MoK\a
_diffrn_radiation_wavelength 0.71073
_diffrn_reflns_av_R_equivalents 0.0244
_diffrn_reflns_av_sigmaI/netI 0.0253
_diffrn_reflns_limit_h_max 6
_diffrn_reflns_limit_h_min -11
_diffrn_reflns_limit_k_max 17
_diffrn_reflns_limit_k_min -17
_diffrn_reflns_limit_l_max 18
_diffrn_reflns_limit_l_min -17
_diffrn_reflns_number 10974
_diffrn_reflns_theta_full 28.26
_diffrn_reflns_theta_max 28.26
_diffrn_reflns_theta_min 2.15
_exptl_absorpt_coefficient_mu 0.097
_exptl_absorpt_correction_T_max 0.9904
_exptl_absorpt_correction_T_min 0.9442
_exptl_absorpt_correction_type none
_exptl_crystal_colour blue
_exptl_crystal_density_diffrn 1.358
_exptl_crystal_density_method 'not measured'
_exptl_crystal_description prism
_exptl_crystal_F_000 644
_exptl_crystal_size_max 0.60
_exptl_crystal_size_mid 0.10
_exptl_crystal_size_min 0.10
_refine_diff_density_max 0.545
_refine_diff_density_min -0.243
_refine_diff_density_rms 0.072
_refine_ls_extinction_method none
_refine_ls_goodness_of_fit_ref 1.051
_refine_ls_hydrogen_treatment mixed
_refine_ls_matrix_type full
_refine_ls_number_parameters 211
_refine_ls_number_reflns 3734
_refine_ls_number_restraints 0
_refine_ls_restrained_S_all 1.051
_refine_ls_R_factor_all 0.0677
_refine_ls_R_factor_gt 0.0573
_refine_ls_shift/su_max 0.001
_refine_ls_shift/su_mean 0.000
_refine_ls_structure_factor_coef Fsqd
_refine_ls_weighting_details 'calc w=1/[\s^2^(Fo^2^)+(0.1029P)^2^+0.6219P] where P=(Fo^2^+2Fc^2^)/3'
_refine_ls_weighting_scheme calc
_refine_ls_wR_factor_gt 0.1619
_refine_ls_wR_factor_ref 0.1710
_reflns_number_gt 3046
_reflns_number_total 3734
_reflns_threshold_expression >2sigma(I)
_cod_data_source_file ol200799u_si_002.cif
_cod_data_source_block 91127hayashi
_cod_depositor_comments
;
The following automatic conversions were performed:

'_symmetry_cell_setting' value 'Monoclinic' changed to 'monoclinic'
according to /home/saulius/struct/CIF-dictionaries/cif_core.dic
dictionary named 'cif_core.dic' version 2.4.1 from 2010-06-29.

Automatic conversion script
Id: cif_fix_values 1715 2011-07-08 13:25:40Z adriana 
;
_cod_original_sg_symbol_H-M P2(1)/c
_cod_database_code 1502182

loop_
_symmetry_equiv_pos_as_xyz
'x, y, z'
'-x, y+1/2, -z+1/2'
'-x, -y, -z'
'x, -y-1/2, z-1/2'

loop_
_atom_site_label
_atom_site_type_symbol
_atom_site_fract_x
_atom_site_fract_y
_atom_site_fract_z
_atom_site_U_iso_or_equiv
_atom_site_adp_type
_atom_site_occupancy
_atom_site_symmetry_multiplicity
_atom_site_calc_flag
_atom_site_refinement_flags
B1 B 0.0802(2) 0.99763(14) 0.15215(14) 0.0291(4) Uani 1 1 d .
C1 C 0.3140(2) 1.03251(12) 0.05818(11) 0.0272(3) Uani 1 1 d .
H1 H 0.3043 1.1049 0.0574 0.033 Uiso 1 1 calc R
C2 C 0.43590(19) 0.97767(12) 0.02199(11) 0.0256(3) Uani 1 1 d .
C3 C 0.40486(19) 0.87445(11) 0.03703(11) 0.0256(3) Uani 1 1 d .
H3 H 0.4662 0.8181 0.0206 0.031 Uiso 1 1 calc R
C4 C 0.26625(19) 0.86921(11) 0.08098(11) 0.0238(3) Uani 1 1 d .
C5 C 0.17656(18) 0.78531(11) 0.10503(10) 0.0229(3) Uani 1 1 d .
C6 C 0.03266(19) 0.80172(12) 0.13944(11) 0.0259(3) Uani 1 1 d .
C7 C -0.0841(2) 0.73133(14) 0.16092(13) 0.0327(4) Uani 1 1 d .
H7 H -0.0773 0.6589 0.1584 0.039 Uiso 1 1 calc R
C8 C -0.2094(2) 0.78733(16) 0.18613(15) 0.0398(4) Uani 1 1 d .
H8 H -0.3058 0.7609 0.2036 0.048 Uiso 1 1 calc R
C9 C -0.1675(2) 0.89098(15) 0.18106(14) 0.0373(4) Uani 1 1 d .
H9 H -0.2323 0.9466 0.1953 0.045 Uiso 1 1 calc R
C10 C 0.23309(18) 0.67886(11) 0.09225(11) 0.0234(3) Uani 1 1 d .
C11 C 0.1813(2) 0.62637(12) 0.00521(12) 0.0269(3) Uani 1 1 d .
C12 C 0.2353(2) 0.52648(12) -0.00394(13) 0.0320(4) Uani 1 1 d .
H12 H 0.1996 0.4903 -0.0627 0.038 Uiso 1 1 calc R
C13 C 0.3397(2) 0.47831(13) 0.07049(13) 0.0319(4) Uani 1 1 d .
C14 C 0.3899(2) 0.53217(13) 0.15605(13) 0.0318(4) Uani 1 1 d .
H14 H 0.4622 0.5005 0.2071 0.038 Uiso 1 1 calc R
C15 C 0.3370(2) 0.63140(12) 0.16905(12) 0.0284(3) Uani 1 1 d .
C16 C 0.0693(2) 0.67411(14) -0.07831(13) 0.0372(4) Uani 1 1 d .
H16A H 0.0758 0.6364 -0.1382 0.056 Uiso 1 1 calc R
H16B H 0.1007 0.7454 -0.0858 0.056 Uiso 1 1 calc R
H16C H -0.0417 0.6716 -0.0654 0.056 Uiso 1 1 calc R
C17 C 0.3960(3) 0.37021(14) 0.05776(17) 0.0442(5) Uani 1 1 d .
H17A H 0.5116 0.3649 0.0836 0.066 Uiso 1 1 calc R
H17B H 0.3768 0.3526 -0.0115 0.066 Uiso 1 1 calc R
H17C H 0.3360 0.3230 0.0929 0.066 Uiso 1 1 calc R
C18 C 0.3855(3) 0.68442(16) 0.26502(14) 0.0431(5) Uani 1 1 d .
H18A H 0.2983 0.6783 0.3032 0.065 Uiso 1 1 calc R
H18B H 0.4061 0.7568 0.2539 0.065 Uiso 1 1 calc R
H18C H 0.4837 0.6527 0.3006 0.065 Uiso 1 1 calc R
F1 F -0.01117(14) 1.07824(8) 0.11022(9) 0.0440(3) Uani 1 1 d .
F2 F 0.15212(15) 1.02156(9) 0.24672(8) 0.0430(3) Uani 1 1 d .
N1 N 0.21454(17) 0.96887(10) 0.09352(9) 0.0252(3) Uani 1 1 d .
N2 N -0.02344(17) 0.90004(11) 0.15337(10) 0.0287(3) Uani 1 1 d .

loop_
_atom_site_aniso_label
_atom_site_aniso_U_11
_atom_site_aniso_U_22
_atom_site_aniso_U_33
_atom_site_aniso_U_23
_atom_site_aniso_U_13
_atom_site_aniso_U_12
B1 0.0364(9) 0.0222(8) 0.0299(9) -0.0009(6) 0.0093(7) 0.0048(7)
C1 0.0352(8) 0.0175(7) 0.0290(8) 0.0003(5) 0.0058(6) -0.0019(6)
C2 0.0303(8) 0.0206(7) 0.0255(7) -0.0005(5) 0.0035(6) -0.0031(6)
C3 0.0296(8) 0.0192(7) 0.0286(7) 0.0008(5) 0.0067(6) -0.0013(6)
C4 0.0298(8) 0.0172(7) 0.0251(7) -0.0003(5) 0.0065(6) 0.0000(5)
C5 0.0278(7) 0.0192(7) 0.0221(7) 0.0009(5) 0.0048(5) -0.0007(5)
C6 0.0312(8) 0.0220(7) 0.0253(7) 0.0013(5) 0.0068(6) 0.0010(6)
C7 0.0331(8) 0.0311(8) 0.0357(9) 0.0024(7) 0.0112(7) -0.0047(7)
C8 0.0329(9) 0.0441(10) 0.0454(10) 0.0014(8) 0.0152(8) -0.0030(8)
C9 0.0343(9) 0.0426(10) 0.0376(9) 0.0012(8) 0.0136(7) 0.0076(7)
C10 0.0258(7) 0.0186(7) 0.0271(7) 0.0034(5) 0.0082(6) -0.0011(5)
C11 0.0331(8) 0.0197(7) 0.0282(7) 0.0022(6) 0.0063(6) -0.0004(6)
C12 0.0421(9) 0.0205(7) 0.0335(8) -0.0027(6) 0.0067(7) 0.0010(6)
C13 0.0356(9) 0.0208(7) 0.0417(9) 0.0040(6) 0.0132(7) 0.0031(6)
C14 0.0338(9) 0.0271(8) 0.0349(8) 0.0082(6) 0.0070(7) 0.0054(6)
C15 0.0294(8) 0.0262(8) 0.0300(8) 0.0032(6) 0.0057(6) 0.0008(6)
C16 0.0504(10) 0.0277(8) 0.0304(8) -0.0008(7) -0.0023(7) 0.0044(7)
C17 0.0541(12) 0.0229(8) 0.0574(12) 0.0032(8) 0.0144(9) 0.0112(8)
C18 0.0529(11) 0.0407(10) 0.0315(9) -0.0014(7) -0.0049(8) 0.0060(9)
F1 0.0479(7) 0.0262(5) 0.0596(7) 0.0071(5) 0.0144(5) 0.0130(5)
F2 0.0568(7) 0.0408(6) 0.0329(6) -0.0129(4) 0.0117(5) -0.0029(5)
N1 0.0323(7) 0.0175(6) 0.0265(6) -0.0003(5) 0.0065(5) 0.0001(5)
N2 0.0321(7) 0.0268(7) 0.0288(7) 0.0006(5) 0.0097(5) 0.0046(5)

loop_
_atom_type_symbol
_atom_type_description
_atom_type_scat_dispersion_real
_atom_type_scat_dispersion_imag
_atom_type_scat_source
C C 0.0033 0.0016 'International Tables Vol C Tables 4.2.6.8 and 6.1.1.4'
H H 0.0000 0.0000 'International Tables Vol C Tables 4.2.6.8 and 6.1.1.4'
B B 0.0013 0.0007 'International Tables Vol C Tables 4.2.6.8 and 6.1.1.4'
N N 0.0061 0.0033 'International Tables Vol C Tables 4.2.6.8 and 6.1.1.4'
F F 0.0171 0.0103 'International Tables Vol C Tables 4.2.6.8 and 6.1.1.4'

loop_
_geom_angle_atom_site_label_1
_geom_angle_atom_site_label_2
_geom_angle_atom_site_label_3
_geom_angle
_geom_angle_site_symmetry_3
F1 B1 F2 110.64(14) .
F1 B1 N2 111.28(15) .
F2 B1 N2 109.26(14) .
F1 B1 N1 111.44(14) .
F2 B1 N1 108.53(14) .
N2 B1 N1 105.52(12) .
N1 C1 C2 110.72(14) .
N1 C1 H1 124.6 .
C2 C1 H1 124.6 .
C3 C2 C1 105.77(14) .
C3 C2 C2 128.58(19) 3_675
C1 C2 C2 125.65(18) 3_675
C2 C3 C4 107.57(14) .
C2 C3 H3 126.2 .
C4 C3 H3 126.2 .
N1 C4 C5 120.62(14) .
N1 C4 C3 107.93(13) .
C5 C4 C3 131.30(14) .
C6 C5 C4 119.69(14) .
C6 C5 C10 119.89(13) .
C4 C5 C10 120.41(13) .
C5 C6 N2 121.63(14) .
C5 C6 C7 130.35(15) .
N2 C6 C7 107.93(14) .
C8 C7 C6 107.23(16) .
C8 C7 H7 126.4 .
C6 C7 H7 126.4 .
C7 C8 C9 106.93(16) .
C7 C8 H8 126.5 .
C9 C8 H8 126.5 .
N2 C9 C8 110.30(16) .
N2 C9 H9 124.9 .
C8 C9 H9 124.9 .
C11 C10 C15 120.42(14) .
C11 C10 C5 120.25(13) .
C15 C10 C5 119.33(13) .
C12 C11 C10 118.75(14) .
C12 C11 C16 119.21(15) .
C10 C11 C16 122.04(14) .
C13 C12 C11 121.93(16) .
C13 C12 H12 119.0 .
C11 C12 H12 119.0 .
C14 C13 C12 118.21(15) .
C14 C13 C17 121.38(16) .
C12 C13 C17 120.40(17) .
C13 C14 C15 121.85(15) .
C13 C14 H14 119.1 .
C15 C14 H14 119.1 .
C14 C15 C10 118.82(15) .
C14 C15 C18 120.14(15) .
C10 C15 C18 121.00(15) .
C11 C16 H16A 109.5 .
C11 C16 H16B 109.5 .
H16A C16 H16B 109.5 .
C11 C16 H16C 109.5 .
H16A C16 H16C 109.5 .
H16B C16 H16C 109.5 .
C13 C17 H17A 109.5 .
C13 C17 H17B 109.5 .
H17A C17 H17B 109.5 .
C13 C17 H17C 109.5 .
H17A C17 H17C 109.5 .
H17B C17 H17C 109.5 .
C15 C18 H18A 109.5 .
C15 C18 H18B 109.5 .
H18A C18 H18B 109.5 .
C15 C18 H18C 109.5 .
H18A C18 H18C 109.5 .
H18B C18 H18C 109.5 .
C1 N1 C4 108.00(13) .
C1 N1 B1 127.11(13) .
C4 N1 B1 124.32(13) .
C9 N2 C6 107.61(15) .
C9 N2 B1 127.97(15) .
C6 N2 B1 123.73(13) .

loop_
_geom_bond_atom_site_label_1
_geom_bond_atom_site_label_2
_geom_bond_distance
_geom_bond_site_symmetry_2
B1 F1 1.375(2) .
B1 F2 1.391(2) .
B1 N2 1.547(2) .
B1 N1 1.549(2) .
C1 N1 1.332(2) .
C1 C2 1.412(2) .
C1 H1 0.9500 .
C2 C3 1.398(2) .
C2 C2 1.450(3) 3_675
C3 C4 1.407(2) .
C3 H3 0.9500 .
C4 N1 1.3946(19) .
C4 C5 1.404(2) .
C5 C6 1.392(2) .
C5 C10 1.492(2) .
C6 N2 1.395(2) .
C6 C7 1.414(2) .
C7 C8 1.377(3) .
C7 H7 0.9500 .
C8 C9 1.406(3) .
C8 H8 0.9500 .
C9 N2 1.337(2) .
C9 H9 0.9500 .
C10 C11 1.399(2) .
C10 C15 1.407(2) .
C11 C12 1.396(2) .
C11 C16 1.504(2) .
C12 C13 1.392(2) .
C12 H12 0.9500 .
C13 C14 1.389(3) .
C13 C17 1.511(2) .
C14 C15 1.394(2) .
C14 H14 0.9500 .
C15 C18 1.502(2) .
C16 H16A 0.9800 .
C16 H16B 0.9800 .
C16 H16C 0.9800 .
C17 H17A 0.9800 .
C17 H17B 0.9800 .
C17 H17C 0.9800 .
C18 H18A 0.9800 .
C18 H18B 0.9800 .
C18 H18C 0.9800 .
